data_7131394
loop_
_publ_author_name
'Hao, Meng-Ying'
'Zhang, Yin'
'Lin, Na'
'Fu, Rong'
'Ji, Xiao-Shuang'
'Jiang, Bo'
'Tu, Shu-Jiang'
'Hao, Wen-Juan'

_publ_section_title
;
 Gold self-relay catalysis enabling annulative oxygenation of propargylic
 alcohols with O-nucleophiles.
;
_journal_issue 27
_journal_name_full 'Chemical communications (Cambridge, England)'
_journal_page_first 4032
_journal_page_last 4035
_journal_paper_doi 10.1039/d3cc00089c
_journal_volume 59
_journal_year 2023
_chemical_formula_sum 'C17 H13 Cl O3'
_chemical_formula_weight 300.72
_space_group_IT_number 14
_space_group_name_Hall '-P 2ybc'
_space_group_name_H-M_alt 'P 1 21/c 1'
_symmetry_cell_setting monoclinic
_symmetry_space_group_name_H-M 'P 1 21/c 1'
_atom_sites_solution_hydrogens geom
_atom_sites_solution_primary direct
_atom_sites_solution_secondary difmap
_audit_creation_method SHELXL-97
_audit_update_record
;
2023-01-06 deposited with the CCDC.	2023-03-07 downloaded from the CCDC.
;
_cell_angle_alpha 90.00
_cell_angle_beta 92.473(5)
_cell_angle_gamma 90.00
_cell_formula_units_Z 4
_cell_length_a 10.430(4)
_cell_length_b 7.357(3)
_cell_length_c 19.066(7)
_cell_measurement_reflns_used 4608
_cell_measurement_temperature 296(2)
_cell_measurement_theta_max 28.61
_cell_measurement_theta_min 2.83
_cell_volume 1461.6(10)
_computing_cell_refinement 'Bruker SMART'
_computing_data_collection 'Bruker SMART'
_computing_data_reduction 'Bruker SAINT'
_computing_molecular_graphics 'Bruker SHELXTL'
_computing_publication_material 'Bruker SHELXTL'
_computing_structure_refinement 'SHELXL-97 (Sheldrick, 1997)'
_computing_structure_solution 'SHELXS-97 (Sheldrick, 1990)'
_diffrn_ambient_temperature 296(2)
_diffrn_measured_fraction_theta_full 0.996
_diffrn_measured_fraction_theta_max 0.996
_diffrn_measurement_device_type 'CCD area detector'
_diffrn_measurement_method 'phi and omega scans'
_diffrn_radiation_monochromator graphite
_diffrn_radiation_source 'fine-focus sealed tube'
_diffrn_radiation_type MoK\a
_diffrn_radiation_wavelength 0.71073
_diffrn_reflns_av_R_equivalents 0.0221
_diffrn_reflns_av_sigmaI/netI 0.0218
_diffrn_reflns_limit_h_max 12
_diffrn_reflns_limit_h_min -6
_diffrn_reflns_limit_k_max 8
_diffrn_reflns_limit_k_min -8
_diffrn_reflns_limit_l_max 22
_diffrn_reflns_limit_l_min -21
_diffrn_reflns_number 6917
_diffrn_reflns_theta_full 25.00
_diffrn_reflns_theta_max 25.00
_diffrn_reflns_theta_min 1.95
_exptl_absorpt_coefficient_mu 0.268
_exptl_absorpt_correction_T_max 0.950
_exptl_absorpt_correction_T_min 0.914
_exptl_absorpt_correction_type multi-scan
_exptl_absorpt_process_details sadabs
_exptl_crystal_colour colorless
_exptl_crystal_density_diffrn 1.367
_exptl_crystal_density_method 'not measured'
_exptl_crystal_description block
_exptl_crystal_F_000 624
_exptl_crystal_size_max 0.38
_exptl_crystal_size_mid 0.28
_exptl_crystal_size_min 0.19
_refine_diff_density_max 0.270
_refine_diff_density_min -0.295
_refine_diff_density_rms 0.053
_refine_ls_extinction_method none
_refine_ls_goodness_of_fit_ref 1.076
_refine_ls_hydrogen_treatment mixed
_refine_ls_matrix_type full
_refine_ls_number_parameters 191
_refine_ls_number_reflns 2575
_refine_ls_number_restraints 0
_refine_ls_restrained_S_all 1.076
_refine_ls_R_factor_all 0.0503
_refine_ls_R_factor_gt 0.0431
_refine_ls_shift/su_max 0.008
_refine_ls_shift/su_mean 0.000
_refine_ls_structure_factor_coef Fsqd
_refine_ls_weighting_details 'calc w=1/[\s^2^(Fo^2^)+(0.0834P)^2^+0.3792P] where P=(Fo^2^+2Fc^2^)/3'
_refine_ls_weighting_scheme calc
_refine_ls_wR_factor_gt 0.1270
_refine_ls_wR_factor_ref 0.1399
_reflns_number_gt 2243
_reflns_number_total 2575
_reflns_threshold_expression >2sigma(I)
_cod_data_source_file d3cc00089c2.cif
_cod_data_source_block 1
_cod_depositor_comments
;
The following automatic conversions were performed:

data item '_symmetry_cell_setting' value 'Monoclinic' was changed to
'monoclinic' in accordance with the
/home/data/users/saulius/crontab/automatic-downloads/rss-feeds/RSC/lib/dictionaries/cif_core.dic
dictionary named 'cif_core.dic' version 2.4.2 last updated on
2011-04-26.

Automatic conversion script
Id: cif_fix_values 7556 2019-12-06 15:28:31Z antanas 

 Adding full bibliography for 7131394.cif.
;
_cod_original_cell_volume 1461.7(9)
_cod_original_sg_symbol_H-M P2(1)/c
_cod_database_code 7131394

loop_
_symmetry_equiv_pos_as_xyz
'x, y, z'
'-x, y+1/2, -z+1/2'
'-x, -y, -z'
'x, -y-1/2, z-1/2'

loop_
_atom_site_label
_atom_site_type_symbol
_atom_site_fract_x
_atom_site_fract_y
_atom_site_fract_z
_atom_site_U_iso_or_equiv
_atom_site_adp_type
_atom_site_occupancy
_atom_site_symmetry_multiplicity
_atom_site_calc_flag
_atom_site_refinement_flags
_atom_site_disorder_assembly
_atom_site_disorder_group
Cl1 Cl 0.05442(7) 0.75710(10) 1.05469(3) 0.0871(3) Uani 1 1 d . . .
O1 O 0.40734(13) 0.60591(18) 0.83488(7) 0.0548(4) Uani 1 1 d . . .
C2 C 0.28071(17) 0.8527(2) 0.81282(9) 0.0440(4) Uani 1 1 d . . .
O2 O 0.38459(16) 0.5870(2) 0.67990(7) 0.0648(4) Uani 1 1 d . . .
C9 C 0.21996(16) 1.0119(3) 0.77847(9) 0.0429(4) Uani 1 1 d . . .
C4 C 0.16705(18) 0.8240(3) 0.93261(9) 0.0480(5) Uani 1 1 d . . .
H4 H 0.1122 0.9232 0.9275 0.058 Uiso 1 1 calc R . .
C3 C 0.25415(17) 0.7814(2) 0.88154(9) 0.0428(4) Uani 1 1 d . . .
C5 C 0.1655(2) 0.7138(3) 0.99054(10) 0.0547(5) Uani 1 1 d . . .
C14 C 0.17423(19) 1.0055(3) 0.70883(10) 0.0527(5) Uani 1 1 d . . .
H14 H 0.1828 0.8992 0.6830 0.063 Uiso 1 1 calc R . .
C10 C 0.20477(18) 1.1723(3) 0.81609(11) 0.0501(5) Uani 1 1 d . . .
H10 H 0.2339 1.1788 0.8628 0.060 Uiso 1 1 calc R . .
C16 C 0.42577(19) 0.5686(3) 0.61484(10) 0.0513(5) Uani 1 1 d . . .
C8 C 0.33365(18) 0.6308(3) 0.89211(10) 0.0482(5) Uani 1 1 d . . .
C1 C 0.37181(19) 0.7409(3) 0.78768(11) 0.0485(5) Uani 1 1 d . . .
O3 O 0.50234(19) 0.6685(3) 0.59154(9) 0.0822(6) Uani 1 1 d . . .
C11 C 0.1471(2) 1.3210(3) 0.78458(13) 0.0599(5) Uani 1 1 d . . .
H11 H 0.1378 1.4276 0.8101 0.072 Uiso 1 1 calc R . .
C7 C 0.3339(2) 0.5221(3) 0.95076(11) 0.0587(5) Uani 1 1 d . . .
H7 H 0.3893 0.4236 0.9563 0.070 Uiso 1 1 calc R . .
C15 C 0.4382(2) 0.7373(3) 0.72069(12) 0.0559(5) Uani 1 1 d . . .
H15A H 0.4247 0.8508 0.6956 0.067 Uiso 1 1 calc R . .
H15B H 0.5297 0.7201 0.7295 0.067 Uiso 1 1 calc R . .
C13 C 0.1164(2) 1.1553(3) 0.67787(11) 0.0621(6) Uani 1 1 d . . .
H13 H 0.0866 1.1493 0.6313 0.074 Uiso 1 1 calc R . .
C12 C 0.1025(2) 1.3132(3) 0.71499(13) 0.0648(6) Uani 1 1 d . . .
H12 H 0.0635 1.4140 0.6938 0.078 Uiso 1 1 calc R . .
C17 C 0.3670(3) 0.4098(4) 0.57772(12) 0.0712(7) Uani 1 1 d . . .
H17A H 0.4083 0.3909 0.5343 0.107 Uiso 1 1 calc R . .
H17B H 0.2772 0.4323 0.5682 0.107 Uiso 1 1 calc R . .
H17C H 0.3773 0.3035 0.6066 0.107 Uiso 1 1 calc R . .
C6 C 0.2478(2) 0.5660(3) 1.00098(11) 0.0606(6) Uani 1 1 d . . .
H6 H 0.2446 0.4972 1.0418 0.073 Uiso 1 1 calc R . .

loop_
_atom_site_aniso_label
_atom_site_aniso_U_11
_atom_site_aniso_U_22
_atom_site_aniso_U_33
_atom_site_aniso_U_23
_atom_site_aniso_U_13
_atom_site_aniso_U_12
Cl1 0.1030(5) 0.1005(5) 0.0608(4) 0.0203(3) 0.0393(4) 0.0426(4)
O1 0.0544(8) 0.0507(8) 0.0605(8) -0.0070(6) 0.0159(6) 0.0114(6)
C2 0.0431(9) 0.0451(10) 0.0442(9) -0.0089(8) 0.0073(7) -0.0023(8)
O2 0.0795(10) 0.0573(9) 0.0606(9) -0.0170(7) 0.0368(8) -0.0199(8)
C9 0.0349(8) 0.0497(10) 0.0448(9) -0.0033(7) 0.0112(7) -0.0045(7)
C4 0.0492(10) 0.0523(11) 0.0427(10) -0.0049(8) 0.0041(8) 0.0114(9)
C3 0.0420(9) 0.0440(10) 0.0426(9) -0.0069(7) 0.0015(7) 0.0018(8)
C5 0.0611(12) 0.0610(12) 0.0427(10) -0.0012(9) 0.0110(9) 0.0128(10)
C14 0.0527(11) 0.0612(12) 0.0448(10) -0.0044(8) 0.0104(8) -0.0045(9)
C10 0.0426(9) 0.0539(11) 0.0540(11) -0.0072(9) 0.0035(8) 0.0033(8)
C16 0.0527(11) 0.0541(11) 0.0484(10) 0.0007(9) 0.0151(9) 0.0008(9)
C8 0.0465(10) 0.0487(10) 0.0497(10) -0.0096(8) 0.0061(8) 0.0053(8)
C1 0.0489(10) 0.0460(10) 0.0516(11) -0.0085(8) 0.0134(8) -0.0020(8)
O3 0.0965(13) 0.0926(13) 0.0601(10) -0.0039(9) 0.0320(9) -0.0361(11)
C11 0.0497(11) 0.0533(12) 0.0771(14) -0.0070(10) 0.0074(10) 0.0061(9)
C7 0.0643(12) 0.0529(11) 0.0589(12) -0.0001(9) 0.0027(10) 0.0178(10)
C15 0.0540(11) 0.0517(11) 0.0638(13) -0.0128(9) 0.0231(10) -0.0057(9)
C13 0.0581(12) 0.0832(16) 0.0454(10) 0.0078(11) 0.0074(9) 0.0005(11)
C12 0.0516(12) 0.0697(14) 0.0737(14) 0.0193(12) 0.0104(10) 0.0102(11)
C17 0.0852(17) 0.0693(15) 0.0608(13) -0.0132(11) 0.0224(12) -0.0109(12)
C6 0.0727(14) 0.0612(13) 0.0482(11) 0.0044(9) 0.0076(10) 0.0150(11)

loop_
_atom_type_symbol
_atom_type_description
_atom_type_scat_dispersion_real
_atom_type_scat_dispersion_imag
_atom_type_scat_source
C C 0.0033 0.0016 'International Tables Vol C Tables 4.2.6.8 and 6.1.1.4'
H H 0.0000 0.0000 'International Tables Vol C Tables 4.2.6.8 and 6.1.1.4'
O O 0.0106 0.0060 'International Tables Vol C Tables 4.2.6.8 and 6.1.1.4'
Cl Cl 0.1484 0.1585 'International Tables Vol C Tables 4.2.6.8 and 6.1.1.4'

loop_
_geom_angle_atom_site_label_1
_geom_angle_atom_site_label_2
_geom_angle_atom_site_label_3
_geom_angle
_geom_angle_site_symmetry_1
_geom_angle_site_symmetry_3
_geom_angle_publ_flag
C8 O1 C1 106.16(14) . . ?
C1 C2 C3 105.29(17) . . ?
C1 C2 C9 128.19(17) . . ?
C3 C2 C9 126.52(16) . . ?
C16 O2 C15 116.28(16) . . ?
C10 C9 C14 118.53(18) . . ?
C10 C9 C2 120.07(16) . . ?
C14 C9 C2 121.39(17) . . ?
C5 C4 C3 117.41(17) . . ?
C8 C3 C4 118.60(17) . . ?
C8 C3 C2 106.43(16) . . ?
C4 C3 C2 134.84(17) . . ?
C4 C5 C6 123.19(19) . . ?
C4 C5 Cl1 119.13(15) . . ?
C6 C5 Cl1 117.68(16) . . ?
C13 C14 C9 120.5(2) . . ?
C11 C10 C9 120.42(19) . . ?
O3 C16 O2 122.25(19) . . ?
O3 C16 C17 125.46(19) . . ?
O2 C16 C17 112.28(18) . . ?
O1 C8 C7 125.96(17) . . ?
O1 C8 C3 109.94(17) . . ?
C7 C8 C3 124.08(18) . . ?
C2 C1 O1 112.17(17) . . ?
C2 C1 C15 132.52(19) . . ?
O1 C1 C15 115.30(17) . . ?
C10 C11 C12 120.5(2) . . ?
C8 C7 C6 116.74(19) . . ?
O2 C15 C1 107.03(16) . . ?
C12 C13 C14 120.7(2) . . ?
C13 C12 C11 119.3(2) . . ?
C7 C6 C5 119.9(2) . . ?

loop_
_geom_bond_atom_site_label_1
_geom_bond_atom_site_label_2
_geom_bond_distance
_geom_bond_site_symmetry_2
_geom_bond_publ_flag
Cl1 C5 1.750(2) . ?
O1 C8 1.374(2) . ?
O1 C1 1.380(2) . ?
C2 C1 1.360(3) . ?
C2 C3 1.449(3) . ?
C2 C9 1.472(3) . ?
O2 C16 1.337(2) . ?
O2 C15 1.450(2) . ?
C9 C10 1.394(3) . ?
C9 C14 1.392(3) . ?
C4 C5 1.371(3) . ?
C4 C3 1.396(3) . ?
C3 C8 1.393(3) . ?
C5 C6 1.394(3) . ?
C14 C13 1.377(3) . ?
C10 C11 1.374(3) . ?
C16 O3 1.186(3) . ?
C16 C17 1.485(3) . ?
C8 C7 1.375(3) . ?
C1 C15 1.479(3) . ?
C11 C12 1.388(3) . ?
C7 C6 1.379(3) . ?
C13 C12 1.371(4) . ?
